data_2012519
loop_
_publ_author_name
'Michaux, Catherine'
'Charlier, Caroline'
'Jul\'emont, Fabien'
'Dogn\'e, Jean-Michel'
'de Leval, Xavier'
'Norberg, Bernadette'
'Pirotte, Bernard'
'Durant, Fran\,cois'

_publ_section_title
;
 <i>N</i>-(3-Phenoxy-4-pyridinio)methanesulfonamidate
;
_journal_issue 2
_journal_name_full 'Acta Crystallographica Section C'
_journal_page_first o88
_journal_page_last o89
_journal_paper_doi 10.1107/S0108270101018595
_journal_volume 58
_journal_year 2002
_chemical_formula_moiety 'C12 H12 N2 O3 S'
_chemical_formula_sum 'C12 H12 N2 O3 S'
_chemical_formula_weight 264.30
_chemical_name_systematic
;
N-(3-phenoxy-4-pyridyl)methanesulfonamide
;
_space_group_IT_number 61
_symmetry_cell_setting orthorhombic
_symmetry_space_group_name_Hall '-P 2ac 2ab'
_symmetry_space_group_name_H-M 'P b c a'
_atom_sites_solution_hydrogens geom
_atom_sites_solution_primary direct
_atom_sites_solution_secondary difmap
_audit_creation_method SHELXL97
_cell_angle_alpha 90
_cell_angle_beta 90
_cell_angle_gamma 90
_cell_formula_units_Z 8
_cell_length_a 8.0590(10)
_cell_length_b 12.1160(10)
_cell_length_c 24.744(2)
_cell_measurement_reflns_used 25
_cell_measurement_temperature 293(2)
_cell_measurement_theta_max 40
_cell_measurement_theta_min 30
_cell_volume 2416.1(4)
_computing_cell_refinement 'CAD-4 Software'
_computing_data_collection 'CAD-4 Software (Enraf-Nonius, 1989)'
_computing_data_reduction 'HELENA (Spek, 1997)'
_computing_molecular_graphics 'PLATON (Spek, 1990)'
_computing_publication_material SHELXL97
_computing_structure_refinement 'SHELXL97 (Sheldrick, 1997)'
_computing_structure_solution 'SIR97 (Altomare et al., 1999)'
_diffrn_ambient_temperature 293(2)
_diffrn_measured_fraction_theta_full 1.000
_diffrn_measured_fraction_theta_max 1.000
_diffrn_measurement_device_type 'Enraf-Nonius CAD-4'
_diffrn_measurement_method \q/2\q
_diffrn_radiation_monochromator graphite
_diffrn_radiation_source 'long fine-focus sealed tube'
_diffrn_radiation_type CuK\a
_diffrn_radiation_wavelength 1.54178
_diffrn_reflns_av_R_equivalents .011
_diffrn_reflns_av_sigmaI/netI .013
_diffrn_reflns_limit_h_max 9
_diffrn_reflns_limit_h_min -9
_diffrn_reflns_limit_k_max 14
_diffrn_reflns_limit_k_min 0
_diffrn_reflns_limit_l_max 30
_diffrn_reflns_limit_l_min 0
_diffrn_reflns_number 4729
_diffrn_reflns_theta_full 71.87
_diffrn_reflns_theta_max 71.87
_diffrn_reflns_theta_min 3.57
_diffrn_standards_decay_% 3
_diffrn_standards_interval_count 200
_diffrn_standards_interval_time 60
_diffrn_standards_number 3
_exptl_absorpt_coefficient_mu 2.422
_exptl_absorpt_correction_T_max .656
_exptl_absorpt_correction_T_min .306
_exptl_absorpt_correction_type analytical
_exptl_absorpt_process_details '(North et al., 1968)'
_exptl_crystal_colour colourless
_exptl_crystal_density_diffrn 1.453
_exptl_crystal_density_meas ?
_exptl_crystal_density_method 'not measured'
_exptl_crystal_description needle
_exptl_crystal_F_000 1104
_exptl_crystal_size_max .64
_exptl_crystal_size_mid .31
_exptl_crystal_size_min .19
_refine_diff_density_max .242
_refine_diff_density_min -.306
_refine_ls_extinction_coef .0029(2)
_refine_ls_extinction_expression Fc^*^=kFc[1+0.001xFc^2^\l^3^/sin(2\q)]^-1/4^
_refine_ls_extinction_method 'SHELXL97 (Sheldrick, 1997)'
_refine_ls_goodness_of_fit_ref 1.067
_refine_ls_hydrogen_treatment refall
_refine_ls_matrix_type full
_refine_ls_number_parameters 212
_refine_ls_number_reflns 2366
_refine_ls_number_restraints 0
_refine_ls_restrained_S_all 1.067
_refine_ls_R_factor_all .033
_refine_ls_R_factor_gt .032
_refine_ls_shift/su_max .001
_refine_ls_shift/su_mean .000
_refine_ls_structure_factor_coef Fsqd
_refine_ls_weighting_details 'w = 1/[\s^2^(Fo^2^)+(0.0635P)^2^+0.4886P] where P=(Fo^2^+2Fc^2^)/3'
_refine_ls_weighting_scheme calc
_refine_ls_wR_factor_gt .095
_refine_ls_wR_factor_ref .096
_reflns_number_gt 2257
_reflns_number_total 2366
_reflns_threshold_expression I>2\s(I)
_cod_data_source_file sk1503.cif
_cod_data_source_block I
_cod_depositor_comments
;
The following automatic conversions were performed:

'_exptl_crystal_density_meas' value 'not measured' was changed to '?'
- the value is perceived as not measured.

Automatic conversion script
Id: cif_fix_values 3008 2015-01-20 13:52:24Z robertas 
;
_cod_database_code 2012519
_cod_database_fobs_code 2012519

loop_
_symmetry_equiv_pos_as_xyz
'x, y, z'
'-x+1/2, -y, z+1/2'
'x+1/2, -y+1/2, -z'
'-x, y+1/2, -z+1/2'
'-x, -y, -z'
'x+1/2, y, -z+1/2'
'-x+1/2, y+1/2, z'
'x, -y+1/2, z+1/2'

loop_
_atom_site_label
_atom_site_fract_x
_atom_site_fract_y
_atom_site_fract_z
_atom_site_U_iso_or_equiv
_atom_site_adp_type
_atom_site_calc_flag
_atom_site_refinement_flags
_atom_site_occupancy
_atom_site_disorder_assembly
_atom_site_disorder_group
_atom_site_type_symbol
C1 .6341(3) .22801(16) -.02154(9) .0642(5) Uani d . 1 . . C
C2 .7231(3) .15945(16) -.05550(8) .0601(5) Uani d . 1 . . C
C3 .7953(2) .06568(16) -.03440(7) .0565(4) Uani d . 1 . . C
C4 .7806(2) .04045(13) .01998(6) .0475(4) Uani d . 1 . . C
C5 .69306(17) .11064(11) .05346(6) .0374(3) Uani d . 1 . . C
C6 .6196(2) .20474(14) .03275(8) .0536(4) Uani d . 1 . . C
O7 .67108(13) .09362(8) .10838(4) .0404(3) Uani d . 1 . . O
C8 .74286(17) .00172(10) .13191(5) .0330(3) Uani d . 1 . . C
C9 .65682(19) -.09512(12) .13105(7) .0429(3) Uani d . 1 . . C
N10 .71742(18) -.18453(9) .15635(5) .0461(3) Uani d . 1 . . N
C11 .8617(2) -.17949(12) .18302(6) .0465(4) Uani d . 1 . . C
C12 .9512(2) -.08399(11) .18597(6) .0407(3) Uani d . 1 . . C
C13 .89577(16) .01331(10) .15974(5) .0301(3) Uani d . 1 . . C
N14 .97024(14) .11339(8) .15794(4) .0324(3) Uani d . 1 . . N
S15 1.13367(4) .13824(3) .193283(12) .03378(15) Uani d . 1 . . S
O16 1.12025(13) .09799(9) .24791(4) .0439(3) Uani d . 1 . . O
O17 1.16398(16) .25480(9) .18717(4) .0504(3) Uani d . 1 . . O
C18 1.3016(2) .06796(18) .16336(8) .0565(4) Uani d . 1 . . C
H9 .555(3) -.1052(16) .1134(7) .051(5) Uiso d . 1 . . H
H12 1.044(2) -.0837(15) .2055(7) .046(4) Uiso d . 1 . . H
H6 .559(3) .2483(18) .0572(8) .068(6) Uiso d . 1 . . H
H3 .862(3) .0198(19) -.0583(9) .068(6) Uiso d . 1 . . H
H4 .830(3) -.0222(18) .0340(8) .060(5) Uiso d . 1 . . H
H1 .584(4) .295(2) -.0362(11) .091(8) Uiso d . 1 . . H
H2 .729(3) .1757(19) -.0926(9) .071(6) Uiso d . 1 . . H
H18A 1.399(3) .082(2) .1859(9) .080(7) Uiso d . 1 . . H
H18B 1.317(3) .095(2) .1277(10) .074(7) Uiso d . 1 . . H
H11 .899(2) -.2409(18) .1997(7) .052(5) Uiso d . 1 . . H
H18C 1.269(4) -.014(2) .1650(9) .086(7) Uiso d . 1 . . H
H10 .651(3) -.247(2) .1541(9) .071(6) Uiso d . 1 . . H

loop_
_atom_site_aniso_label
_atom_site_aniso_U_11
_atom_site_aniso_U_22
_atom_site_aniso_U_33
_atom_site_aniso_U_12
_atom_site_aniso_U_13
_atom_site_aniso_U_23
C1 .0764(13) .0436(9) .0727(12) .0033(8) -.0258(9) .0143(8)
C2 .0692(12) .0586(10) .0523(9) -.0138(9) -.0179(8) .0100(8)
C3 .0609(10) .0587(10) .0500(9) .0022(8) -.0063(7) -.0035(8)
C4 .0534(9) .0394(7) .0498(8) .0096(6) -.0075(7) -.0012(6)
C5 .0342(6) .0296(6) .0485(7) -.0003(5) -.0111(6) -.0003(5)
C6 .0588(10) .0356(8) .0664(11) .0109(7) -.0153(8) .0002(7)
O7 .0426(5) .0286(5) .0501(6) .0107(4) -.0051(4) -.0029(4)
C8 .0368(6) .0216(6) .0405(6) .0024(5) .0020(5) -.0014(5)
C9 .0397(7) .0312(7) .0577(9) -.0052(5) .0041(6) -.0087(6)
N10 .0581(8) .0220(5) .0581(7) -.0103(5) .0114(6) -.0033(5)
C11 .0758(11) .0205(6) .0432(7) -.0001(6) .0033(7) .0054(5)
C12 .0559(9) .0232(6) .0428(7) .0021(6) -.0087(6) .0041(5)
C13 .0374(6) .0197(6) .0332(6) .0009(5) .0037(5) .0000(4)
N14 .0361(6) .0196(5) .0415(6) -.0004(4) -.0013(4) .0021(4)
S15 .0371(2) .0272(2) .0370(2) -.00319(11) .00110(11) -.00497(11)
O16 .0584(7) .0361(5) .0372(5) -.0017(4) -.0028(4) -.0033(4)
O17 .0632(7) .0316(6) .0564(6) -.0170(5) -.0009(5) -.0021(4)
C18 .0377(8) .0718(12) .0600(10) .0033(8) .0017(7) -.0227(9)

loop_
_atom_type_symbol
_atom_type_description
_atom_type_scat_dispersion_real
_atom_type_scat_dispersion_imag
_atom_type_scat_source
C C .0181 .0091 'International Tables Vol C Tables 4.2.6.8 and 6.1.1.4'
H H .0000 .0000 'International Tables Vol C Tables 4.2.6.8 and 6.1.1.4'
N N .0311 .0180 'International Tables Vol C Tables 4.2.6.8 and 6.1.1.4'
O O .0492 .0322 'International Tables Vol C Tables 4.2.6.8 and 6.1.1.4'
S S .3331 .5567 'International Tables Vol C Tables 4.2.6.8 and 6.1.1.4'

loop_
_geom_angle_atom_site_label_1
_geom_angle_atom_site_label_2
_geom_angle_atom_site_label_3
_geom_angle
_geom_angle_publ_flag
C6 C1 C2 120.93(16) ?
C6 C1 H1 119.8(16) ?
C2 C1 H1 119.2(16) ?
C3 C2 C1 118.94(17) ?
C3 C2 H2 121.4(15) ?
C1 C2 H2 119.6(14) ?
C2 C3 C4 120.88(17) ?
C2 C3 H3 118.3(13) ?
C4 C3 H3 120.8(13) ?
C5 C4 C3 119.40(15) ?
C5 C4 H4 119.9(13) ?
C3 C4 H4 120.7(13) ?
C4 C5 C6 120.26(15) ?
C4 C5 O7 124.19(12) ?
C6 C5 O7 115.55(14) ?
C1 C6 C5 119.58(17) ?
C1 C6 H6 123.9(13) ?
C5 C6 H6 116.5(13) ?
C8 O7 C5 118.63(10) ?
C9 C8 O7 118.27(13) ?
C9 C8 C13 122.33(12) ?
O7 C8 C13 119.20(11) ?
N10 C9 C8 120.14(14) ?
N10 C9 H9 115.5(12) ?
C8 C9 H9 124.4(12) ?
C11 N10 C9 120.60(10) yes
C11 N10 H10 124.5(14) ?
C9 N10 H10 114.9(14) ?
N10 C11 C12 121.61(14) ?
N10 C11 H11 118.6(13) ?
C12 C11 H11 119.8(13) ?
C11 C12 C13 120.89(14) ?
C11 C12 H12 118.4(12) ?
C13 C12 H12 120.7(12) ?
N14 C13 C12 128.31(12) ?
N14 C13 C8 117.26(11) ?
C12 C13 C8 114.43(12) ?
C13 N14 S15 120.84(9) ?
O16 S15 O17 116.28(6) ?
O16 S15 N14 112.64(6) ?
O17 S15 N14 105.37(6) ?
O16 S15 C18 106.76(9) ?
O17 S15 C18 107.41(9) ?
N14 S15 C18 108.05(7) ?
S15 C18 H18A 107.2(15) ?
S15 C18 H18B 108.9(15) ?
H18A C18 H18B 111(2) ?
S15 C18 H18C 104.7(16) ?
H18A C18 H18C 110(2) ?
H18B C18 H18C 113.7(19) ?

loop_
_geom_bond_atom_site_label_1
_geom_bond_atom_site_label_2
_geom_bond_site_symmetry_2
_geom_bond_distance
_geom_bond_publ_flag
C1 C6 . 1.377(3) ?
C1 C2 . 1.382(3) ?
C1 H1 . .97(3) ?
C2 C3 . 1.379(3) ?
C2 H2 . .94(2) ?
C3 C4 . 1.385(2) ?
C3 H3 . .97(2) ?
C4 C5 . 1.381(2) ?
C4 H4 . .92(2) ?
C5 C6 . 1.383(2) ?
C5 O7 . 1.3859(17) ?
C6 H6 . .94(2) ?
O7 C8 . 1.3833(15) ?
C8 C9 . 1.363(2) yes
C8 C13 . 1.418(2) yes
C9 N10 . 1.343(2) yes
C9 H9 . .94(2) ?
N10 C11 . 1.338(2) yes
N10 H10 . .92(2) ?
C11 C12 . 1.366(2) yes
C11 H11 . .90(2) ?
C12 C13 . 1.418(2) yes
C12 H12 . .893(19) ?
C13 N14 . 1.354(2) yes
N14 S15 . 1.6094(11) ?
S15 O16 . 1.4411(10) ?
S15 O17 . 1.4412(11) ?
S15 C18 . 1.7623(17) ?
C18 H18A . .98(3) ?
C18 H18B . .95(2) ?
C18 H18C . 1.03(3) ?

loop_
_geom_hbond_atom_site_label_D
_geom_hbond_atom_site_label_H
_geom_hbond_atom_site_label_A
_geom_hbond_site_symmetry_A
_geom_hbond_distance_DH
_geom_hbond_distance_HA
_geom_hbond_distance_DA
_geom_hbond_angle_DHA
N10 H10 N14 7_645 .93(2) 1.96(2) 2.878(2) 172(2)
C2 H2 O17 3_455 .94(2) 2.54(2) 3.453(2) 163(2)
C11 H11 O16 4_745 .90(2) 2.35(2) 3.195(2) 156.0(10)
C12 H12 O16 1_555 .89(2) 2.51(2) 3.011(2) 116.0(10)
C18 H18A O16 6_555 .98(2) 2.43(2) 3.398(2) 171(2)

loop_
_geom_torsion_atom_site_label_1
_geom_torsion_atom_site_label_2
_geom_torsion_atom_site_label_3
_geom_torsion_atom_site_label_4
_geom_torsion
C6 C1 C2 C3 1.1(3)
C1 C2 C3 C4 -.5(3)
C2 C3 C4 C5 -.4(3)
C3 C4 C5 C6 .6(2)
C3 C4 C5 O7 -179.77(14)
C2 C1 C6 C5 -.9(3)
C4 C5 C6 C1 .0(2)
O7 C5 C6 C1 -179.63(15)
C4 C5 O7 C8 1.08(19)
C6 C5 O7 C8 -179.28(13)
C5 O7 C8 C9 -86.36(15)
C5 O7 C8 C13 98.74(14)
O7 C8 C9 N10 -175.86(12)
C13 C8 C9 N10 -1.1(2)
C8 C9 N10 C11 .6(2)
C9 N10 C11 C12 .6(2)
N10 C11 C12 C13 -1.3(2)
C11 C12 C13 N14 -178.87(14)
C11 C12 C13 C8 .8(2)
C9 C8 C13 N14 -179.88(12)
O7 C8 C13 N14 -5.20(17)
C9 C8 C13 C12 .44(19)
O7 C8 C13 C12 175.13(11)
C12 C13 N14 S15 -6.85(19)
C8 C13 N14 S15 173.52(9)
C13 N14 S15 O16 -44.58(12)
C13 N14 S15 O17 -172.32(10)
C13 N14 S15 C18 73.10(13)

loop_
_cod_related_entry_id
_cod_related_entry_database
_cod_related_entry_code
1 ChemSpider 8420030
